data_2008682
loop_
_publ_author_name
'Kandasamy Chinnakali'
'Kamaraj Sriraghavan'
'Hoong-Kun Fun'
'Vayalakkavoor T.Ramakrishnan'

_publ_section_title
;
 2,2-Bis(2-methoxyphenyl)-4-methyl-2<i>H</i>-benzo[<i>h</i>]chromene
;
_journal_issue 7
_journal_name_full 'Acta Crystallographica Section C'
_journal_page_first 1123
_journal_page_last 1125
_journal_paper_doi 10.1107/S0108270199001845
_journal_volume 55
_journal_year 1999
_chemical_formula_sum 'C28 H24 O3'
_chemical_formula_weight 408.47
_chemical_name_systematic
;
2,2-Di(2-methoxyphenyl)-4-methyl[2H]benzo[h]chromene
;
_space_group_IT_number 2
_symmetry_cell_setting triclinic
_symmetry_space_group_name_Hall '-P 1'
_symmetry_space_group_name_H-M 'P -1'
_audit_creation_method SHELXL-97
_cell_angle_alpha 85.4060(10)
_cell_angle_beta 72.8100(10)
_cell_angle_gamma 80.3160(10)
_cell_formula_units_Z 2
_cell_length_a 8.5295(4)
_cell_length_b 11.4017(5)
_cell_length_c 11.5115(5)
_cell_measurement_reflns_used 4669
_cell_measurement_temperature 293(2)
_cell_measurement_theta_max 28.30
_cell_measurement_theta_min 1.81
_cell_volume 1053.71(8)
_computing_cell_refinement 'SAINT (Siemens, 1996)'
_computing_data_collection 'SMART (Siemens, 1996)'
_computing_data_reduction SAINT
_computing_molecular_graphics SHELXTL
_computing_publication_material 'SHELXTL and PLATON (Spek, 1990)'
_computing_structure_refinement SHELXTL
_computing_structure_solution 'SHELXTL (Sheldrick, 1997)'
_diffrn_ambient_temperature 293(2)
_diffrn_detector_area_resol_mean 8.33
_diffrn_measurement_device
;
Siemens SMART CCD area detector diffractometer
;
_diffrn_measurement_method '\w scans'
_diffrn_radiation_monochromator graphite
_diffrn_radiation_source 'fine-focus sealed tube'
_diffrn_radiation_type MoK\a
_diffrn_radiation_wavelength 0.71073
_diffrn_reflns_av_R_equivalents 0.021
_diffrn_reflns_av_sigmaI/netI 0.042
_diffrn_reflns_limit_h_max 10
_diffrn_reflns_limit_h_min -10
_diffrn_reflns_limit_k_max 15
_diffrn_reflns_limit_k_min -15
_diffrn_reflns_limit_l_max 15
_diffrn_reflns_limit_l_min 0
_diffrn_reflns_number 7209
_diffrn_reflns_theta_max 28.30
_diffrn_reflns_theta_min 1.81
_exptl_absorpt_coefficient_mu 0.082
_exptl_absorpt_correction_type none
_exptl_crystal_colour colourless
_exptl_crystal_density_diffrn 1.287
_exptl_crystal_density_method 'not measured'
_exptl_crystal_description parallelepiped
_exptl_crystal_F_000 432
_exptl_crystal_size_max 0.44
_exptl_crystal_size_mid 0.28
_exptl_crystal_size_min 0.18
_refine_diff_density_max 0.24
_refine_diff_density_min -0.18
_refine_ls_extinction_coef 0.014(6)
_refine_ls_extinction_method 'SHELXTL (Sheldrick, 1997)'
_refine_ls_goodness_of_fit_ref 1.027
_refine_ls_hydrogen_treatment constr
_refine_ls_matrix_type full
_refine_ls_number_parameters 284
_refine_ls_number_reflns 4976
_refine_ls_number_restraints 0
_refine_ls_restrained_S_all 1.027
_refine_ls_R_factor_all 0.068
_refine_ls_R_factor_gt 0.048
_refine_ls_shift/su_max <0.001
_refine_ls_shift/su_mean 0.000
_refine_ls_structure_factor_coef Fsqd
_refine_ls_weighting_details 'calc w = 1/[\s^2^(Fo^2^)+(0.0696P)^2^+0.1508P] where P=(Fo^2^+2Fc^2^)/3'
_refine_ls_weighting_scheme calc
_refine_ls_wR_factor_ref 0.141
_reflns_number_gt 3728
_reflns_number_total 4976
_reflns_threshold_expression I>2\s(I)
_cod_data_source_file ha1251.cif
_cod_data_source_block I
_cod_database_code 2008682

loop_
_symmetry_equiv_pos_as_xyz
'x, y, z'
'-x, -y, -z'

loop_
_atom_site_label
_atom_site_fract_x
_atom_site_fract_y
_atom_site_fract_z
_atom_site_U_iso_or_equiv
_atom_site_adp_type
_atom_site_calc_flag
_atom_site_refinement_flags
_atom_site_occupancy
_atom_site_disorder_assembly
_atom_site_disorder_group
_atom_site_type_symbol
O1 0.23524(12) 0.63352(8) 0.71750(8) 0.0389(2) Uani d . 1 . . O
O2 -0.05667(13) 0.68069(10) 0.90210(10) 0.0485(3) Uani d . 1 . . O
O3 0.20716(17) 0.97590(10) 0.83716(11) 0.0570(3) Uani d . 1 . . O
C1 0.22329(17) 0.75963(12) 0.73474(12) 0.0353(3) Uani d . 1 . . C
C2 0.35059(18) 0.81176(13) 0.63049(13) 0.0414(3) Uani d . 1 . . C
H2 0.3909 0.8789 0.6436 0.050 Uiso calc R 1 . . H
C3 0.40660(17) 0.76447(14) 0.52060(13) 0.0418(3) Uani d . 1 . . C
C4 0.34734(17) 0.65650(14) 0.50116(13) 0.0400(3) Uani d . 1 . . C
C5 0.3810(2) 0.60479(17) 0.38611(14) 0.0513(4) Uani d . 1 . . C
H5 0.4438 0.6413 0.3169 0.062 Uiso calc R 1 . . H
C6 0.3235(2) 0.50322(17) 0.37515(15) 0.0551(4) Uani d . 1 . . C
H6 0.3490 0.4711 0.2988 0.066 Uiso calc R 1 . . H
C7 0.2261(2) 0.44583(14) 0.47693(14) 0.0473(4) Uani d . 1 . . C
C8 0.19304(17) 0.49315(13) 0.59389(13) 0.0394(3) Uani d . 1 . . C
C9 0.25807(16) 0.59789(13) 0.60187(12) 0.0366(3) Uani d . 1 . . C
C10 0.1562(2) 0.34299(17) 0.46937(19) 0.0597(5) Uani d . 1 . . C
H10 0.1771 0.3101 0.3939 0.072 Uiso calc R 1 . . H
C11 0.0602(2) 0.29178(16) 0.5691(2) 0.0618(5) Uani d . 1 . . C
H11 0.0157 0.2247 0.5615 0.074 Uiso calc R 1 . . H
C12 0.0273(2) 0.33907(15) 0.68368(18) 0.0546(4) Uani d . 1 . . C
H12 -0.0393 0.3035 0.7518 0.065 Uiso calc R 1 . . H
C13 0.09285(19) 0.43745(14) 0.69629(15) 0.0453(4) Uani d . 1 . . C
H13 0.0711 0.4678 0.7730 0.054 Uiso calc R 1 . . H
C14 0.5269(2) 0.82010(17) 0.41665(15) 0.0550(4) Uani d . 1 . . C
H14A 0.5618 0.8853 0.4454 0.082 Uiso calc R 1 . . H
H14B 0.4740 0.8488 0.3548 0.082 Uiso calc R 1 . . H
H14C 0.6219 0.7617 0.3834 0.082 Uiso calc R 1 . . H
C15 0.04315(17) 0.81715(12) 0.74273(12) 0.0359(3) Uani d . 1 . . C
C16 0.00886(19) 0.91300(14) 0.66738(13) 0.0447(3) Uani d . 1 . . C
H16 0.0967 0.9453 0.6134 0.054 Uiso calc R 1 . . H
C17 -0.1525(2) 0.96229(15) 0.67001(15) 0.0517(4) Uani d . 1 . . C
H17 -0.1719 1.0269 0.6188 0.062 Uiso calc R 1 . . H
C18 -0.2832(2) 0.91471(15) 0.74897(15) 0.0503(4) Uani d . 1 . . C
H18 -0.3916 0.9464 0.7502 0.060 Uiso calc R 1 . . H
C19 -0.25444(19) 0.81987(14) 0.82648(14) 0.0449(4) Uani d . 1 . . C
H19 -0.3435 0.7881 0.8797 0.054 Uiso calc R 1 . . H
C20 -0.09301(17) 0.77173(13) 0.82523(12) 0.0378(3) Uani d . 1 . . C
C21 -0.1884(2) 0.62371(18) 0.97662(19) 0.0637(5) Uani d . 1 . . C
H21A -0.1449 0.5592 1.0227 0.095 Uiso calc R 1 . . H
H21B -0.2435 0.5933 0.9264 0.095 Uiso calc R 1 . . H
H21C -0.2662 0.6800 1.0312 0.095 Uiso calc R 1 . . H
C22 0.26546(16) 0.76731(12) 0.85449(12) 0.0365(3) Uani d . 1 . . C
C23 0.31740(19) 0.66654(14) 0.91641(14) 0.0435(3) Uani d . 1 . . C
H23 0.3295 0.5923 0.8840 0.052 Uiso calc R 1 . . H
C24 0.3521(2) 0.67360(16) 1.02635(15) 0.0523(4) Uani d . 1 . . C
H24 0.3867 0.6048 1.0668 0.063 Uiso calc R 1 . . H
C25 0.3348(2) 0.78310(17) 1.07454(15) 0.0552(4) Uani d . 1 . . C
H25 0.3560 0.7881 1.1486 0.066 Uiso calc R 1 . . H
C26 0.2864(2) 0.88536(16) 1.01389(15) 0.0516(4) Uani d . 1 . . C
H26 0.2762 0.9592 1.0466 0.062 Uiso calc R 1 . . H
C27 0.25285(18) 0.87818(13) 0.90366(13) 0.0410(3) Uani d . 1 . . C
C28 0.1901(3) 1.08977(16) 0.88343(19) 0.0655(5) Uani d . 1 . . C
H28A 0.1528 1.1492 0.8296 0.098 Uiso calc R 1 . . H
H28B 0.2954 1.1032 0.8897 0.098 Uiso calc R 1 . . H
H28C 0.1105 1.0943 0.9624 0.098 Uiso calc R 1 . . H

loop_
_atom_site_aniso_label
_atom_site_aniso_U_11
_atom_site_aniso_U_22
_atom_site_aniso_U_33
_atom_site_aniso_U_12
_atom_site_aniso_U_13
_atom_site_aniso_U_23
O1 0.0484(6) 0.0364(5) 0.0304(5) -0.0079(4) -0.0070(4) -0.0048(4)
O2 0.0417(6) 0.0524(6) 0.0483(6) -0.0122(5) -0.0089(5) 0.0115(5)
O3 0.0849(9) 0.0376(6) 0.0551(7) -0.0037(6) -0.0321(6) -0.0061(5)
C1 0.0385(7) 0.0340(7) 0.0322(6) -0.0078(5) -0.0069(5) -0.0017(5)
C2 0.0391(7) 0.0414(8) 0.0412(8) -0.0097(6) -0.0070(6) 0.0036(6)
C3 0.0326(7) 0.0494(8) 0.0375(7) -0.0010(6) -0.0063(5) 0.0069(6)
C4 0.0347(7) 0.0472(8) 0.0341(7) 0.0034(6) -0.0087(5) -0.0018(6)
C5 0.0476(9) 0.0679(11) 0.0322(7) 0.0042(8) -0.0090(6) -0.0018(7)
C6 0.0601(10) 0.0664(11) 0.0387(8) 0.0084(8) -0.0198(7) -0.0175(8)
C7 0.0474(8) 0.0499(9) 0.0469(9) 0.0090(7) -0.0231(7) -0.0135(7)
C8 0.0362(7) 0.0396(7) 0.0430(8) 0.0042(6) -0.0161(6) -0.0074(6)
C9 0.0342(7) 0.0420(7) 0.0323(7) 0.0019(5) -0.0103(5) -0.0067(5)
C10 0.0661(11) 0.0546(10) 0.0685(12) 0.0072(8) -0.0378(9) -0.0244(9)
C11 0.0615(11) 0.0481(9) 0.0870(14) -0.0044(8) -0.0371(10) -0.0151(9)
C12 0.0464(9) 0.0447(9) 0.0747(12) -0.0056(7) -0.0207(8) -0.0046(8)
C13 0.0435(8) 0.0413(8) 0.0515(9) -0.0016(6) -0.0153(7) -0.0067(7)
C14 0.0430(8) 0.0621(10) 0.0473(9) -0.0035(7) -0.0001(7) 0.0121(8)
C15 0.0399(7) 0.0385(7) 0.0305(6) -0.0066(6) -0.0102(5) -0.0054(5)
C16 0.0476(8) 0.0482(8) 0.0361(7) -0.0062(7) -0.0096(6) 0.0011(6)
C17 0.0564(10) 0.0518(9) 0.0461(9) 0.0008(7) -0.0193(7) 0.0019(7)
C18 0.0432(8) 0.0563(9) 0.0524(9) 0.0013(7) -0.0185(7) -0.0083(7)
C19 0.0390(8) 0.0506(9) 0.0449(8) -0.0094(6) -0.0084(6) -0.0084(7)
C20 0.0414(7) 0.0390(7) 0.0337(7) -0.0079(6) -0.0098(5) -0.0047(5)
C21 0.0522(10) 0.0619(11) 0.0700(12) -0.0191(8) -0.0064(8) 0.0173(9)
C22 0.0343(7) 0.0411(7) 0.0341(7) -0.0097(6) -0.0074(5) -0.0017(6)
C23 0.0470(8) 0.0430(8) 0.0423(8) -0.0128(6) -0.0134(6) 0.0034(6)
C24 0.0567(10) 0.0589(10) 0.0462(9) -0.0163(8) -0.0215(7) 0.0118(7)
C25 0.0611(10) 0.0727(12) 0.0394(8) -0.0204(9) -0.0211(7) 0.0003(8)
C26 0.0597(10) 0.0553(10) 0.0443(9) -0.0129(8) -0.0173(7) -0.0104(7)
C27 0.0436(8) 0.0421(8) 0.0379(7) -0.0078(6) -0.0114(6) -0.0039(6)
C28 0.0837(14) 0.0415(9) 0.0693(12) -0.0035(9) -0.0200(10) -0.0110(8)

loop_
_atom_type_symbol
_atom_type_description
_atom_type_scat_dispersion_real
_atom_type_scat_dispersion_imag
_atom_type_scat_source
C C 0.0033 0.0016 'International Tables Vol C Tables 4.2.6.8 and 6.1.1.4'
H H 0.0000 0.0000 'International Tables Vol C Tables 4.2.6.8 and 6.1.1.4'
O O 0.0106 0.0060 'International Tables Vol C Tables 4.2.6.8 and 6.1.1.4'

loop_
_geom_angle_atom_site_label_1
_geom_angle_atom_site_label_2
_geom_angle_atom_site_label_3
_geom_angle
C9 O1 C1 117.63(11)
C20 O2 C21 118.23(13)
C27 O3 C28 118.54(14)
O1 C1 C2 109.35(11)
O1 C1 C22 105.31(11)
C2 C1 C22 109.74(11)
O1 C1 C15 107.22(10)
C2 C1 C15 112.75(11)
C22 C1 C15 112.14(10)
C3 C2 C1 122.24(13)
C3 C2 H2 118.9
C1 C2 H2 118.9
C2 C3 C4 118.88(13)
C2 C3 C14 121.69(15)
C4 C3 C14 119.43(14)
C9 C4 C5 117.47(15)
C9 C4 C3 117.73(12)
C5 C4 C3 124.75(14)
C6 C5 C4 121.50(16)
C6 C5 H5 119.2
C4 C5 H5 119.2
C5 C6 C7 121.27(14)
C5 C6 H6 119.4
C7 C6 H6 119.4
C6 C7 C10 123.38(15)
C6 C7 C8 118.91(15)
C10 C7 C8 117.71(16)
C13 C8 C9 122.55(13)
C13 C8 C7 119.30(14)
C9 C8 C7 118.11(14)
O1 C9 C4 121.61(13)
O1 C9 C8 115.62(12)
C4 C9 C8 122.66(13)
C11 C10 C7 121.63(16)
C11 C10 H10 119.2
C7 C10 H10 119.2
C10 C11 C12 120.38(16)
C10 C11 H11 119.8
C12 C11 H11 119.8
C13 C12 C11 120.39(18)
C13 C12 H12 119.8
C11 C12 H12 119.8
C12 C13 C8 120.58(15)
C12 C13 H13 119.7
C8 C13 H13 119.7
C3 C14 H14A 109.5
C3 C14 H14B 109.5
H14A C14 H14B 109.5
C3 C14 H14C 109.5
H14A C14 H14C 109.5
H14B C14 H14C 109.5
C16 C15 C20 117.50(13)
C16 C15 C1 121.52(12)
C20 C15 C1 120.96(12)
C15 C16 C17 122.11(14)
C15 C16 H16 118.9
C17 C16 H16 118.9
C18 C17 C16 119.42(15)
C18 C17 H17 120.3
C16 C17 H17 120.3
C17 C18 C19 120.28(15)
C17 C18 H18 119.9
C19 C18 H18 119.9
C18 C19 C20 120.31(14)
C18 C19 H19 119.8
C20 C19 H19 119.8
O2 C20 C19 123.08(13)
O2 C20 C15 116.57(12)
C19 C20 C15 120.35(14)
O2 C21 H21A 109.5
O2 C21 H21B 109.5
H21A C21 H21B 109.5
O2 C21 H21C 109.5
H21A C21 H21C 109.5
H21B C21 H21C 109.5
C23 C22 C27 118.05(13)
C23 C22 C1 121.61(12)
C27 C22 C1 120.33(13)
C22 C23 C24 121.49(15)
C22 C23 H23 119.3
C24 C23 H23 119.3
C25 C24 C23 119.50(16)
C25 C24 H24 120.3
C23 C24 H24 120.3
C24 C25 C26 120.43(15)
C24 C25 H25 119.8
C26 C25 H25 119.8
C25 C26 C27 120.00(15)
C25 C26 H26 120.0
C27 C26 H26 120.0
O3 C27 C26 123.31(14)
O3 C27 C22 116.19(13)
C26 C27 C22 120.50(15)
O3 C28 H28A 109.5
O3 C28 H28B 109.5
H28A C28 H28B 109.5
O3 C28 H28C 109.5
H28A C28 H28C 109.5
H28B C28 H28C 109.5

loop_
_geom_bond_atom_site_label_1
_geom_bond_atom_site_label_2
_geom_bond_site_symmetry_2
_geom_bond_distance
_geom_bond_publ_flag
O1 C9 . 1.372(2) yes
O1 C1 . 1.450(2) yes
O2 C20 . 1.365(2) yes
O2 C21 . 1.417(2) yes
O3 C27 . 1.368(2) yes
O3 C28 . 1.411(2) yes
C1 C2 . 1.518(2) yes
C1 C22 . 1.536(2) ?
C1 C15 . 1.545(2) ?
C2 C3 . 1.336(2) yes
C2 H2 . 0.9300 ?
C3 C4 . 1.463(2) yes
C3 C14 . 1.503(2) ?
C4 C9 . 1.377(2) yes
C4 C5 . 1.424(2) ?
C5 C6 . 1.360(3) ?
C5 H5 . 0.9300 ?
C6 C7 . 1.405(2) ?
C6 H6 . 0.9300 ?
C7 C10 . 1.421(2) ?
C7 C8 . 1.423(2) ?
C8 C13 . 1.411(2) ?
C8 C9 . 1.419(2) ?
C10 C11 . 1.352(3) ?
C10 H10 . 0.9300 ?
C11 C12 . 1.397(3) ?
C11 H11 . 0.9300 ?
C12 C13 . 1.370(2) ?
C12 H12 . 0.9300 ?
C13 H13 . 0.9300 ?
C14 H14A . 0.9600 ?
C14 H14B . 0.9600 ?
C14 H14C . 0.9600 ?
C15 C16 . 1.387(2) ?
C15 C20 . 1.4108(19) ?
C16 C17 . 1.389(2) ?
C16 H16 . 0.9300 ?
C17 C18 . 1.375(2) ?
C17 H17 . 0.9300 ?
C18 C19 . 1.383(2) ?
C18 H18 . 0.9300 ?
C19 C20 . 1.390(2) ?
C19 H19 . 0.9300 ?
C21 H21A . 0.9600 ?
C21 H21B . 0.9600 ?
C21 H21C . 0.9600 ?
C22 C23 . 1.382(2) ?
C22 C27 . 1.401(2) ?
C23 C24 . 1.393(2) ?
C23 H23 . 0.9300 ?
C24 C25 . 1.374(3) ?
C24 H24 . 0.9300 ?
C25 C26 . 1.377(2) ?
C25 H25 . 0.9300 ?
C26 C27 . 1.392(2) ?
C26 H26 . 0.9300 ?
C28 H28A . 0.9600 ?
C28 H28B . 0.9600 ?
C28 H28C . 0.9600 ?

loop_
_geom_hbond_atom_site_label_D
_geom_hbond_atom_site_label_H
_geom_hbond_atom_site_label_A
_geom_hbond_site_symmetry_A
_geom_hbond_distance_DH
_geom_hbond_distance_HA
_geom_hbond_distance_DA
_geom_hbond_angle_DHA
_geom_hbond_publ_flag
C2 H2 O3 1_555 0.93 2.53 2.980(2) 110 no
C23 H23 O1 1_555 0.93 2.28 2.655(2) 104 no

loop_
_geom_torsion_atom_site_label_1
_geom_torsion_atom_site_label_2
_geom_torsion_atom_site_label_3
_geom_torsion_atom_site_label_4
_geom_torsion
_geom_torsion_publ_flag
C9 O1 C1 C2 -41.08(16) ?
C9 O1 C1 C22 -158.94(11) ?
C9 O1 C1 C15 81.46(13) ?
O1 C1 C2 C3 26.71(19) ?
C22 C1 C2 C3 141.75(14) ?
C15 C1 C2 C3 -92.47(16) ?
C1 C2 C3 C4 -2.0(2) ?
C1 C2 C3 C14 177.24(14) ?
C2 C3 C4 C9 -10.5(2) ?
C14 C3 C4 C9 170.22(13) ?
C2 C3 C4 C5 172.24(15) ?
C14 C3 C4 C5 -7.1(2) ?
C9 C4 C5 C6 1.8(2) ?
C3 C4 C5 C6 179.13(14) ?
C4 C5 C6 C7 0.9(3) ?
C5 C6 C7 C10 176.75(16) ?
C5 C6 C7 C8 -2.4(2) ?
C6 C7 C8 C13 178.82(14) ?
C10 C7 C8 C13 -0.4(2) ?
C6 C7 C8 C9 1.1(2) ?
C10 C7 C8 C9 -178.11(13) ?
C1 O1 C9 C4 32.66(18) ?
C1 O1 C9 C8 -151.17(12) ?
C5 C4 C9 O1 172.73(13) ?
C3 C4 C9 O1 -4.8(2) ?
C5 C4 C9 C8 -3.2(2) ?
C3 C4 C9 C8 179.33(12) ?
C13 C8 C9 O1 7.9(2) ?
C7 C8 C9 O1 -174.37(12) ?
C13 C8 C9 C4 -175.92(14) ?
C7 C8 C9 C4 1.8(2) ?
C6 C7 C10 C11 -178.54(17) ?
C8 C7 C10 C11 0.6(2) ?
C7 C10 C11 C12 -0.2(3) ?
C10 C11 C12 C13 -0.4(3) ?
C11 C12 C13 C8 0.6(2) ?
C9 C8 C13 C12 177.44(14) ?
C7 C8 C13 C12 -0.2(2) ?
O1 C1 C15 C16 -125.70(13) ?
C2 C1 C15 C16 -5.29(18) yes
C22 C1 C15 C16 119.18(14) ?
O1 C1 C15 C20 52.63(15) ?
C2 C1 C15 C20 173.04(12) ?
C22 C1 C15 C20 -62.49(16) ?
C20 C15 C16 C17 -1.2(2) ?
C1 C15 C16 C17 177.19(13) ?
C15 C16 C17 C18 -0.4(2) ?
C16 C17 C18 C19 1.1(2) ?
C17 C18 C19 C20 0.0(2) ?
C21 O2 C20 C19 7.5(2) yes
C21 O2 C20 C15 -172.96(14) ?
C18 C19 C20 O2 177.85(14) ?
C18 C19 C20 C15 -1.6(2) ?
C16 C15 C20 O2 -177.31(13) ?
C1 C15 C20 O2 4.30(18) ?
C16 C15 C20 C19 2.21(19) ?
C1 C15 C20 C19 -176.19(12) ?
O1 C1 C22 C23 5.38(17) yes
C2 C1 C22 C23 -112.21(14) ?
C15 C1 C22 C23 121.66(14) ?
O1 C1 C22 C27 -174.98(12) ?
C2 C1 C22 C27 67.42(16) ?
C15 C1 C22 C27 -58.70(16) ?
C27 C22 C23 C24 1.8(2) ?
C1 C22 C23 C24 -178.58(13) ?
C22 C23 C24 C25 -0.2(2) ?
C23 C24 C25 C26 -1.1(3) ?
C24 C25 C26 C27 0.7(3) ?
C28 O3 C27 C26 -1.2(2) yes
C28 O3 C27 C22 179.05(15) ?
C25 C26 C27 O3 -178.77(15) ?
C25 C26 C27 C22 1.0(2) ?
C23 C22 C27 O3 177.58(13) ?
C1 C22 C27 O3 -2.1(2) ?
C23 C22 C27 C26 -2.2(2) ?
C1 C22 C27 C26 178.18(13) ?

loop_
_cod_related_entry_id
_cod_related_entry_database
_cod_related_entry_code
1 ChemSpider 21105734
